data_7717281
loop_
_publ_author_name
'Clausen, Kai Uwe'
'Meng, Xiangzhi'
'Reisig, Katrin'
'N&#xe4;ther, Christian'
'Strunskus, Thomas'
'Berndt, Richard'
'Tuczek, Felix'

_publ_section_title
;
 Monolayers of a thiacalix[3]pyridine-supported molybdenum(0) tricarbonyl
 complex on Au(111): characterisation with surface spectroscopy and
 scanning tunneling microscopy.
;
_journal_issue 45
_journal_name_full 'Dalton transactions (Cambridge, England : 2003)'
_journal_page_first 18304
_journal_page_last 18312
_journal_paper_doi 10.1039/d4dt02521k
_journal_volume 53
_journal_year 2024
_chemical_formula_moiety 'C18 H9 Mo N3 O3 S3, C H3 O0.5 S0.5'
_chemical_formula_sum 'C19 H12 Mo N3 O3.5 S3.5'
_chemical_formula_weight 546.47
_space_group_crystal_system monoclinic
_space_group_IT_number 15
_space_group_name_Hall '-C 2yc'
_space_group_name_H-M_alt 'C 1 2/c 1'
_atom_sites_solution_hydrogens geom
_atom_sites_solution_primary dual
_audit_creation_date 2021-08-16
_audit_creation_method
;
Olex2 1.3-ac4
(compiled 2020.03.28 svn.rd84adfe8 for Rigaku Oxford Diffraction, GUI svn.r6032)
;
_audit_update_record
;
2024-06-27 deposited with the CCDC.	2024-10-22 downloaded from the CCDC.
;
_cell_angle_alpha 90
_cell_angle_beta 109.4270(10)
_cell_angle_gamma 90
_cell_formula_units_Z 8
_cell_length_a 33.1665(2)
_cell_length_b 10.32120(10)
_cell_length_c 12.45270(10)
_cell_measurement_reflns_used 46113
_cell_measurement_temperature 100.00(10)
_cell_measurement_theta_max 79.7880
_cell_measurement_theta_min 2.8160
_cell_volume 4020.09(6)
_computing_cell_refinement 'CrysAlisPro 1.171.41.112a (Rigaku OD, 2021)'
_computing_data_collection 'CrysAlisPro 1.171.41.112a (Rigaku OD, 2021)'
_computing_data_reduction 'CrysAlisPro 1.171.41.112a (Rigaku OD, 2021)'
_computing_molecular_graphics 'Olex2 1.3-ac4 (Dolomanov et al., 2009)'
_computing_publication_material 'Olex2 1.3-ac4 (Dolomanov et al., 2009)'
_computing_structure_refinement 'SHELXL 2016/6 (Sheldrick, 2015)'
_computing_structure_solution 'SHELXT 2014/4 (Sheldrick, 2014)'
_diffrn_ambient_environment N~2~
_diffrn_ambient_temperature 100.00(10)
_diffrn_detector 'Hybrid Pixel Array Detector'
_diffrn_detector_area_resol_mean 10.0000
_diffrn_detector_type HyPix
_diffrn_measured_fraction_theta_full 1.000
_diffrn_measured_fraction_theta_max 0.993
_diffrn_measurement_details
;
List of Runs (angles in degrees, time in seconds):

  # Type    Start    End  Width  t~exp~   \w     \q     \k     \f   Frames
#--------------------------------------------------------------------------
  1  \w    -72.00 -35.00   0.50    3.00    --  -47.79 -38.00  90.00   74
  2  \w    -68.00 -25.00   0.50    3.00    --  -47.79 -77.00  30.00   86
  3  \w    -67.00 -35.00   0.50    3.00    --  -47.79 -38.00   0.00   64
  4  \w   -117.00 -91.00   0.50    3.00    --  -47.79 -38.00   0.00   52
  5  \w    -66.00 -25.00   0.50    3.00    --  -47.79 -77.00-180.00   82
  6  \w    -80.00 -25.00   0.50    3.00    --  -47.79 -77.00-120.00  110
  7  \w    -62.00  24.00   0.50    3.00    --  -47.79  57.00-180.00  172
  8  \w    -68.00 -26.00   0.50    3.00    --  -47.79 -77.00 -60.00   84
  9  \w   -106.00 -81.00   0.50    3.00    --  -47.79 -77.00 120.00   50
 10  \w    -95.00 -69.00   0.50    3.00    --  -47.79 -77.00-180.00   52
 11  \w    -93.00 -37.00   0.50    3.00    --  -47.79 -38.00-180.00  112
 12  \w   -120.00 -40.00   0.50    3.00    --  -47.79 -38.00  60.00  160
 13  \w    -62.00 -26.00   0.50    3.00    --  -47.79 -77.00  90.00   72
 14  \w    -81.00 -25.00   0.50    3.00    --  -47.79 -77.00 -30.00  112
 15  \w   -117.00 -76.00   0.50    3.00    --  -47.79 -38.00  90.00   82
 16  \w    -55.00 -25.00   0.50    3.00    --  -47.79 -77.00 120.00   60
 17  \w     35.00  93.00   0.50    3.00    --   47.79-125.00  60.00  116
 18  \w     37.00  62.00   0.50    3.00    --   47.79  38.00   0.00   50
 19  \w     33.00  59.00   0.50    3.00    --   47.79  57.00 120.00   52
 20  \w     39.00 109.00   0.50    3.00    --   47.79  19.00-120.00  140
 21  \w     33.00  68.00   0.50    3.00    --   47.79  57.00-120.00   70
 22  \w     85.00 121.00   0.50    3.00    --   47.79  38.00   0.00   72
 23  \w     32.00  89.00   0.50    3.00    --   47.79-122.00 -28.00  114
 24  \w    -95.00 -69.00   0.50    9.00    --  -91.75 -77.00  30.00   52
 25  \w   -160.00-134.00   0.50    9.00    --  -91.75 -68.00-151.52   52
 26  \w    -97.00 -71.00   0.50    9.00    --  -91.75 -71.00  66.16   52
 27  \w   -155.00-129.00   0.50    9.00    --  -91.75 -71.00  66.16   52
 28  \w    -96.00 -70.00   0.50    9.00    --  -91.75 -77.00   0.00   52
 29  \w    -95.00 -69.00   0.50    9.00    --  -91.75 -77.00 150.00   52
 30  \w   -120.00 -69.00   0.50    9.00    --  -91.75 -77.00 -90.00  102
 31  \w   -100.00 -74.00   0.50    9.00    --  -91.75 -63.00  79.73   52
 32  \w    -96.00 -70.00   0.50    9.00    --  -91.75 -75.00 164.70   52
 33  \w    -95.00 -69.00   0.50    9.00    --  -91.75 -77.00  90.00   52
 34  \w    -95.00 -69.00   0.50    9.00    --  -91.75 -77.00  60.00   52
 35  \w    -97.00 -72.00   0.50    9.00    --  -91.75 -70.00-115.05   50
 36  \w    -95.00 -69.00   0.50    9.00    --  -91.75 -77.00 -60.00   52
 37  \w   -154.00-128.00   0.50    9.00    --  -91.75 -70.00-115.05   52
 38  \w    -97.00 -71.00   0.50    9.00    --  -91.75 -74.00 -25.00   52
 39  \w   -163.00-138.00   0.50    9.00    --  -91.75 -68.00 179.11   50
 40  \w    -98.00 -73.00   0.50    9.00    --  -91.75 -67.00  93.02   50
 41  \w   -162.00-136.00   0.50    9.00    --  -91.75 -74.00 -25.00   52
 42  \w    -95.00 -70.00   0.50    9.00    --  -91.75 -74.00 128.33   50
 43  \w    -98.00 -72.00   0.50    9.00    --  -91.75 -73.00  13.28   52
 44  \w    -99.00 -73.00   0.50    9.00    --  -91.75 -68.00 179.11   52
 45  \w    -95.00 -69.00   0.50    9.00    --  -91.75 -77.00 -37.61   52
 46  \w    -95.00 -70.00   0.50    9.00    --  -91.75 -74.00 115.26   50
 47  \w    -99.00 -73.00   0.50    9.00    --  -91.75 -68.00-170.50   52
 48  \w    -95.00 -69.00   0.50    9.00    --  -91.75 -77.00-150.00   52
 49  \w   -162.00-134.00   0.50    9.00    --  -91.75 -65.00  -6.09   56
 50  \w    -95.00 -69.00   0.50    9.00    --  -91.75 -77.00-120.00   52
 51  \w   -104.00 -78.00   0.50    9.00    --  -91.75 -60.00  21.19   52
 52  \w   -100.00 -74.00   0.50    9.00    --  -91.75 -65.00  -6.09   52
 53  \w   -100.00 -71.00   0.50    9.00    --  -91.75 -73.00 -80.47   58
 54  \w    -94.00 -69.00   0.50    9.00    --  -91.75 -77.00-180.00   50
 55  \w   -101.00 -75.00   0.50    9.00    --  -91.75 -61.00 -33.88   52
 56  \w   -157.00-131.00   0.50    9.00    --  -91.75 -73.00 -80.47   52
 57  \w    -96.00 -70.00   0.50    9.00    --  -91.75 -74.00 154.60   52
 58  \w   -101.00 -70.00   0.50    9.00    --  -91.75 -74.00 -70.92   62
 59  \w   -152.00-126.00   0.50    9.00    --  -91.75 -70.00 -54.72   52
 60  \w    -96.00 -71.00   0.50    9.00    --  -91.75 -73.00-136.02   50
 61  \w    -98.00 -73.00   0.50    9.00    --  -91.75 -68.00-151.52   50
 62  \w   -163.00-124.00   0.50    9.00    --  -91.75 -63.00  79.73   78
 63  \w    -97.00 -72.00   0.50    9.00    --  -91.75 -70.00 -54.72   50
 64  \w   -116.00 -72.00   0.50    9.00    --  -91.75 -69.00  37.53   88
 65  \w    -97.00 -71.00   0.50    9.00    --  -91.75 -72.00 116.73   52
 66  \w   -162.00-124.00   0.50    9.00    --  -91.75 -74.00 115.26   76
 67  \w     94.00 124.00   0.50    9.00    --  113.25  77.00 -30.00   60
 68  \w    100.00 152.00   0.50    9.00    --  113.25  61.00 150.00  104
 69  \w    100.00 166.00   0.50    9.00    --  113.25  61.00  60.00  132
 70  \w    128.00 161.00   0.50    9.00    --  113.25 125.00 -60.00   66
 71  \w     98.00 125.00   0.50    9.00    --  113.25 125.00 -60.00   54
 72  \w     81.00 106.00   0.50    9.00    --  113.25-102.00-107.92   50
 73  \w     42.00 106.00   0.50    9.00    --  113.25 -95.00  90.00  128
 74  \w    136.00 170.00   0.50    9.00    --  113.25  61.00-180.00   68
 75  \w     45.00  74.00   0.50    9.00    --  113.25-102.00-107.92   58
 76  \w     98.00 132.00   0.50    9.00    --  113.25  61.00-180.00   68
 77  \w    100.00 159.00   0.50    9.00    --  113.25  61.00 -60.00  118
 78  \w     99.00 169.00   0.50    9.00    --  113.25  61.00-150.68  140
 79  \w     48.00 108.00   0.50    9.00    --  113.25-125.00   0.00  120
 80  \w     92.00 176.00   0.50    9.00    --  113.25  77.00  30.00  168
 81  \w     66.00 106.00   0.50    9.00    --  113.25 -98.00 -17.25   80
 82  \w     98.00 177.00   0.50    9.00    --  113.25  61.00   0.00  158
 83  \w    139.00 168.00   0.50    9.00    --  113.25  61.00-120.00   58
 84  \w     99.00 135.00   0.50    9.00    --  113.25  61.00-120.00   72
 85  \w     81.00 106.00   0.50    9.00    --  113.25 -95.00 150.00   50
 86  \w     42.00  69.00   0.50    9.00    --  113.25 -95.00 150.00   54
 87  \w     42.00  90.00   0.50    9.00    --  113.25 -77.00 -90.00   96
 88  \w    103.00 148.00   0.50    9.00    --  113.25  61.00  30.00   90
 89  \w     46.00  71.00   0.50    9.00    --  113.25 -61.00 120.00   50
 90  \w    101.00 168.00   0.50    9.00    --  113.25  61.00 120.00  134
 91  \w    126.00 177.00   0.50    9.00    --  113.25  77.00 150.00  102
 92  \w     93.00 119.00   0.50    9.00    --  113.25  77.00 150.00   52
 93  \w     97.00 171.00   0.50    9.00    --  113.25  61.00 -90.00  148
 94  \w     92.00 148.00   0.50    9.00    --  113.25  77.00  90.00  112
 95  \w     92.00 170.00   0.50    9.00    --  113.25  77.00 -60.00  156
 96  \w     80.00 106.00   0.50    9.00    --  113.25 -95.00  60.00   52
 97  \w    139.00 178.00   0.50    9.00    --  113.25  77.00-180.00   78
 98  \w     43.00  74.00   0.50    9.00    --  113.25 -95.00  60.00   62
 99  \w     94.00 123.00   0.50    9.00    --  113.25  77.00-180.00   58
100  \w     79.00 106.00   0.50    9.00    --  113.25 -95.00-180.00   54
101  \w     93.00 133.00   0.50    9.00    --  113.25  77.00  60.00   80
102  \w    152.00 178.00   0.50    9.00    --  113.25  77.00  60.00   52
103  \w     51.00  76.00   0.50    9.00    --  113.25 -95.00-180.00   50
104  \w     95.00 136.00   0.50    9.00    --  113.25  77.00 -90.00   82
105  \w     42.00  68.00   0.50    9.00    --  113.25-125.00 -60.00   52
106  \w     63.00 106.00   0.50    9.00    --  113.25 -95.00  30.00   86
107  \w    136.00 178.00   0.50    9.00    --  113.25  61.00  90.00   84
108  \w     42.00  94.00   0.50    9.00    --  113.25 -95.00-120.00  104
109  \w    105.00 130.00   0.50    9.00    --  113.25  61.00 -30.00   50
110  \w     97.00 131.00   0.50    9.00    --  113.25  61.00  90.00   68
111  \w     92.00 144.00   0.50    9.00    --  113.25  77.00   0.00  104
112  \w    142.00 177.00   0.50    9.00    --  113.25  77.00-150.00   70
113  \w     91.00 127.00   0.50    9.00    --  113.25  77.00-150.00   72
114  \w    131.00 177.00   0.50    9.00    --  113.25  77.00 120.00   92
115  \w     92.00 126.00   0.50    9.00    --  113.25  77.00 120.00   68
116  \w     46.00  71.00   0.50    9.00    --  113.25 -77.00   0.00   50
117  \w     56.00 103.00   0.50    9.00    --  113.25 -95.00-150.00   94
118  \w     43.00 105.00   0.50    9.00    --  113.25 -95.00 -90.00  124
119  \w     77.00 104.00   0.50    9.00    --  113.25 -95.00   0.00   54
120  \w     78.00 106.00   0.50    9.00    --  113.25 -95.00 120.00   56
121  \w     42.00  73.00   0.50    9.00    --  113.25 -95.00   0.00   62
122  \w     96.00 177.00   0.50    9.00    --  113.25  77.00-120.00  162
123  \w     42.00  72.00   0.50    9.00    --  113.25 -95.00 120.00   60
124  \w    144.00 176.00   0.50    9.00    --  113.25  77.00 -30.00   64
;
_diffrn_measurement_device 'four-circle diffractometer'
_diffrn_measurement_device_type 'XtaLAB Synergy, Dualflex, HyPix'
_diffrn_measurement_method '\w scans'
_diffrn_orient_matrix_type 'CrysAlisPro convention (1999,Acta A55,543-557)'
_diffrn_orient_matrix_UB_11 0.0232003000
_diffrn_orient_matrix_UB_12 0.0055968000
_diffrn_orient_matrix_UB_13 -0.0478702000
_diffrn_orient_matrix_UB_21 -0.1166772000
_diffrn_orient_matrix_UB_22 0.0432136000
_diffrn_orient_matrix_UB_23 -0.0104102000
_diffrn_orient_matrix_UB_31 0.0344631000
_diffrn_orient_matrix_UB_32 0.1427702000
_diffrn_orient_matrix_UB_33 0.0050163000
_diffrn_radiation_monochromator mirror
_diffrn_radiation_probe x-ray
_diffrn_radiation_type 'Cu K\a'
_diffrn_radiation_wavelength 1.54178
_diffrn_reflns_av_R_equivalents 0.0227
_diffrn_reflns_av_unetI/netI 0.0079
_diffrn_reflns_Laue_measured_fraction_full 1.000
_diffrn_reflns_Laue_measured_fraction_max 0.993
_diffrn_reflns_limit_h_max 42
_diffrn_reflns_limit_h_min -42
_diffrn_reflns_limit_k_max 13
_diffrn_reflns_limit_k_min -11
_diffrn_reflns_limit_l_max 15
_diffrn_reflns_limit_l_min -15
_diffrn_reflns_number 61942
_diffrn_reflns_point_group_measured_fraction_full 1.000
_diffrn_reflns_point_group_measured_fraction_max 0.993
_diffrn_reflns_theta_full 67.679
_diffrn_reflns_theta_max 80.032
_diffrn_reflns_theta_min 2.825
_diffrn_source 'micro-focus sealed X-ray tube'
_diffrn_source_type 'PhotonJet (Cu) X-ray Source'
_exptl_absorpt_coefficient_mu 9.014
_exptl_absorpt_correction_T_max 1.00000
_exptl_absorpt_correction_T_min 0.54987
_exptl_absorpt_correction_type multi-scan
_exptl_absorpt_process_details
;
CrysAlisPro 1.171.41.112a (Rigaku Oxford Diffraction, 2021)
Empirical absorption correction using spherical harmonics,
implemented in SCALE3 ABSPACK scaling algorithm.
;
_exptl_crystal_colour 'dark red'
_exptl_crystal_density_diffrn 1.806
_exptl_crystal_description needle
_exptl_crystal_F_000 2184
_exptl_crystal_size_max 0.15
_exptl_crystal_size_mid 0.03
_exptl_crystal_size_min 0.02
_refine_diff_density_max 0.409
_refine_diff_density_min -0.587
_refine_diff_density_rms 0.067
_refine_ls_extinction_coef 0.000091(11)
_refine_ls_extinction_expression Fc^*^=kFc[1+0.001xFc^2^\l^3^/sin(2\q)]^-1/4^
_refine_ls_extinction_method 'SHELXL-2016/6 (Sheldrick 2016)'
_refine_ls_goodness_of_fit_ref 1.074
_refine_ls_hydrogen_treatment constr
_refine_ls_matrix_type full
_refine_ls_number_parameters 317
_refine_ls_number_reflns 4358
_refine_ls_number_restraints 21
_refine_ls_restrained_S_all 1.076
_refine_ls_R_factor_all 0.0201
_refine_ls_R_factor_gt 0.0199
_refine_ls_shift/su_max 0.003
_refine_ls_shift/su_mean 0.000
_refine_ls_structure_factor_coef Fsqd
_refine_ls_weighting_details 'w=1/[\s^2^(Fo^2^)+(0.0270P)^2^+8.7791P] where P=(Fo^2^+2Fc^2^)/3'
_refine_ls_weighting_scheme calc
_refine_ls_wR_factor_gt 0.0528
_refine_ls_wR_factor_ref 0.0530
_reflns_Friedel_coverage 0.000
_reflns_number_gt 4324
_reflns_number_total 4358
_reflns_threshold_expression 'I > 2\s(I)'
_cod_data_source_file d4dt02521k2.cif
_cod_data_source_block felix218
_cod_depositor_comments 'Adding full bibliography for 7717281.cif.'
_cod_original_formula_sum 'C19 H12 Mo N3 O3.50 S3.50'
_cod_database_code 7717281
_shelx_shelxl_version_number 2016/6
_chemical_oxdiff_formula C18H9N3S3MoO3
_chemical_oxdiff_usercomment 'KU Clausen  KR019'
_shelx_space_group_comment
;
The symmetry employed for this shelxl refinement is uniquely defined
by the following loop, which should always be used as a source of
symmetry information in preference to the above space-group names.
They are only intended as comments.
;
_reflns_odcompleteness_completeness 100.00
_reflns_odcompleteness_iscentric 1
_reflns_odcompleteness_theta 74.33
_olex2_refinement_description
;
1. Fixed Uiso
 At 1.2 times of:
  All C(H) groups
 At 1.5 times of:
  All C(H,H,H) groups
2. Rigid body (RIGU) restrains
 S51, C51, C52
 with sigma for 1-2 distances of 0.001 and sigma for 1-3 distances of 0.001
 S51', C51', C52'
 with sigma for 1-2 distances of 0.001 and sigma for 1-3 distances of 0.001
3. Same fragment restrains
{S51, C51, C52} sigma for 1-2: 0.02, 1-3: 0.04
as in
{S51', C51', C52'}
4. Others
 Fixed Sof: S51(0.25) C51(0.25) H51A(0.25) H51B(0.25) H51C(0.25) C52(0.25)
 H52A(0.25) H52B(0.25) H52C(0.25) S51'(0.25) C51'(0.25) H51D(0.25) H51E(0.25)
 H51F(0.25) C52'(0.25) H52D(0.25) H52E(0.25) H52F(0.25)
5.a Aromatic/amide H refined with riding coordinates:
 C2(H2), C3(H3), C4(H4), C7(H7), C8(H8), C9(H9), C12(H12), C13(H13), C14(H14)
5.b Idealised Me refined as rotating group:
 C51(H51A,H51B,H51C), C52(H52A,H52B,H52C), C51'(H51D,H51E,H51F), C52'(H52D,
 H52E,H52F)
;
_olex2_submission_special_instructions 'No special instructions were received'
_oxdiff_exptl_absorpt_empirical_details
;
Empirical correction (ABSPACK) includes:
- Absorption correction using spherical harmonics
- Frame scaling
;
_oxdiff_exptl_absorpt_empirical_full_max 1.614
_oxdiff_exptl_absorpt_empirical_full_min 0.785

loop_
_space_group_symop_operation_xyz
'x, y, z'
'-x, y, -z+1/2'
'x+1/2, y+1/2, z'
'-x+1/2, y+1/2, -z+1/2'
'-x, -y, -z'
'x, -y, z-1/2'
'-x+1/2, -y+1/2, -z'
'x+1/2, -y+1/2, z-1/2'

loop_
_atom_site_label
_atom_site_type_symbol
_atom_site_fract_x
_atom_site_fract_y
_atom_site_fract_z
_atom_site_U_iso_or_equiv
_atom_site_adp_type
_atom_site_occupancy
_atom_site_site_symmetry_order
_atom_site_calc_flag
_atom_site_refinement_flags_posn
_atom_site_refinement_flags_adp
_atom_site_refinement_flags_occupancy
_atom_site_disorder_assembly
_atom_site_disorder_group
Mo1 Mo 0.63143(2) 0.36303(2) 0.90416(2) 0.01219(6) Uani 1 1 d . . . . .
S1 S 0.66811(2) 0.15441(4) 0.73798(4) 0.02044(10) Uani 1 1 d . . . . .
S2 S 0.71064(2) 0.59437(4) 0.98539(4) 0.01982(10) Uani 1 1 d . . . . .
S3 S 0.54843(2) 0.52015(4) 0.70802(3) 0.01643(9) Uani 1 1 d . . . . .
N1 N 0.60526(4) 0.33135(14) 0.71268(12) 0.0132(3) Uani 1 1 d . . . . .
N2 N 0.69408(5) 0.37062(14) 0.86585(12) 0.0150(3) Uani 1 1 d . . . . .
N3 N 0.62878(5) 0.57284(14) 0.84594(12) 0.0144(3) Uani 1 1 d . . . . .
C1 C 0.57023(5) 0.39524(16) 0.64679(14) 0.0149(3) Uani 1 1 d . . . . .
C2 C 0.54828(6) 0.36271(17) 0.53396(15) 0.0178(3) Uani 1 1 d . . . . .
H2 H 0.524007 0.408560 0.492052 0.021 Uiso 1 1 calc R U . . .
C3 C 0.56316(6) 0.26106(18) 0.48521(15) 0.0199(3) Uani 1 1 d . . . . .
H3 H 0.548014 0.233446 0.411735 0.024 Uiso 1 1 calc R U . . .
C4 C 0.60108(6) 0.20111(18) 0.54798(15) 0.0194(3) Uani 1 1 d . . . . .
H4 H 0.612810 0.136114 0.515844 0.023 Uiso 1 1 calc R U . . .
C5 C 0.62123(5) 0.24014(17) 0.65996(15) 0.0161(3) Uani 1 1 d . . . . .
C6 C 0.70491(5) 0.27869(17) 0.80334(14) 0.0169(3) Uani 1 1 d . . . . .
C7 C 0.74512(6) 0.26940(19) 0.79171(16) 0.0210(4) Uani 1 1 d . . . . .
H7 H 0.751333 0.202862 0.749332 0.025 Uiso 1 1 calc R U . . .
C8 C 0.77560(6) 0.36117(19) 0.84447(17) 0.0228(4) Uani 1 1 d . . . . .
H8 H 0.803229 0.354983 0.841832 0.027 Uiso 1 1 calc R U . . .
C9 C 0.76420(6) 0.46249(19) 0.90132(15) 0.0208(4) Uani 1 1 d . . . . .
H9 H 0.783568 0.528246 0.934000 0.025 Uiso 1 1 calc R U . . .
C10 C 0.72328(5) 0.46423(17) 0.90872(14) 0.0170(3) Uani 1 1 d . . . . .
C11 C 0.66239(6) 0.65349(17) 0.88529(15) 0.0172(3) Uani 1 1 d . . . . .
C12 C 0.66108(6) 0.78368(18) 0.85507(16) 0.0227(4) Uani 1 1 d . . . . .
H12 H 0.684822 0.836630 0.885877 0.027 Uiso 1 1 calc R U . . .
C13 C 0.62388(7) 0.83263(19) 0.77852(18) 0.0263(4) Uani 1 1 d . . . . .
H13 H 0.621668 0.920107 0.759520 0.032 Uiso 1 1 calc R U . . .
C14 C 0.58995(6) 0.74960(18) 0.73052(16) 0.0223(4) Uani 1 1 d . . . . .
H14 H 0.565107 0.779070 0.675540 0.027 Uiso 1 1 calc R U . . .
C15 C 0.59370(6) 0.62125(16) 0.76606(15) 0.0163(3) Uani 1 1 d . . . . .
C21 C 0.57672(6) 0.35293(17) 0.92979(15) 0.0186(4) Uani 1 1 d . . . . .
O21 O 0.54487(4) 0.33708(15) 0.94809(12) 0.0275(3) Uani 1 1 d . . . . .
C31 C 0.65604(5) 0.39825(17) 1.06658(15) 0.0174(3) Uani 1 1 d . . . . .
O31 O 0.67028(4) 0.41732(14) 1.16446(11) 0.0240(3) Uani 1 1 d . . . . .
C41 C 0.63314(6) 0.18160(19) 0.94555(15) 0.0198(3) Uani 1 1 d . . . . .
O41 O 0.63195(5) 0.07407(14) 0.97364(13) 0.0304(3) Uani 1 1 d . . . . .
O51 O 0.500000 0.1222(2) 0.250000 0.0300(4) Uani 1 2 d S T P . .
S51 S 0.51453(7) -0.00319(19) 0.3029(2) 0.0238(4) Uani 0.25 1 d D . P A -1
C51 C 0.5266(10) -0.093(3) 0.190(2) 0.085(10) Uani 0.25 1 d D . P A -1
H51A H 0.501515 -0.095997 0.122930 0.127 Uiso 0.25 1 calc R U P A -1
H51B H 0.535362 -0.179297 0.214993 0.127 Uiso 0.25 1 calc R U P A -1
H51C H 0.549188 -0.049737 0.171463 0.127 Uiso 0.25 1 calc R U P A -1
C52 C 0.4665(6) -0.0885(19) 0.287(2) 0.039(3) Uani 0.25 1 d D . P A -1
H52A H 0.455366 -0.061710 0.345890 0.059 Uiso 0.25 1 calc R U P A -1
H52B H 0.472234 -0.179834 0.293991 0.059 Uiso 0.25 1 calc R U P A -1
H52C H 0.445939 -0.070038 0.214088 0.059 Uiso 0.25 1 calc R U P A -1
S51' S 0.51406(8) -0.0157(2) 0.2331(3) 0.0328(5) Uani 0.25 1 d D . P A -2
C51' C 0.4814(4) -0.1292(13) 0.2769(10) 0.039(3) Uani 0.25 1 d D . P A -2
H51D H 0.488503 -0.125746 0.358108 0.059 Uiso 0.25 1 calc R U P A -2
H51E H 0.486437 -0.215106 0.254612 0.059 Uiso 0.25 1 calc R U P A -2
H51F H 0.451787 -0.107372 0.241252 0.059 Uiso 0.25 1 calc R U P A -2
C52' C 0.4923(4) -0.0446(10) 0.0835(8) 0.042(2) Uani 0.25 1 d D . P A -2
H52D H 0.462540 -0.021535 0.056718 0.064 Uiso 0.25 1 calc R U P A -2
H52E H 0.495269 -0.134665 0.068438 0.064 Uiso 0.25 1 calc R U P A -2
H52F H 0.507295 0.006869 0.044819 0.064 Uiso 0.25 1 calc R U P A -2

loop_
_atom_site_aniso_label
_atom_site_aniso_U_11
_atom_site_aniso_U_22
_atom_site_aniso_U_33
_atom_site_aniso_U_23
_atom_site_aniso_U_13
_atom_site_aniso_U_12
Mo1 0.01245(8) 0.01187(8) 0.01298(8) 0.00039(4) 0.00521(5) -0.00124(4)
S1 0.01489(19) 0.0149(2) 0.0306(2) -0.00509(16) 0.00628(17) 0.00179(15)
S2 0.0198(2) 0.0217(2) 0.0179(2) -0.00607(16) 0.00625(16) -0.00735(16)
S3 0.01507(18) 0.0165(2) 0.01853(19) -0.00041(15) 0.00660(15) 0.00342(14)
N1 0.0129(6) 0.0117(6) 0.0160(7) -0.0015(5) 0.0059(5) -0.0016(5)
N2 0.0124(6) 0.0169(7) 0.0156(7) 0.0007(5) 0.0045(5) -0.0010(5)
N3 0.0189(7) 0.0127(6) 0.0149(6) -0.0024(5) 0.0099(5) -0.0011(5)
C1 0.0149(7) 0.0140(8) 0.0174(8) -0.0005(6) 0.0074(6) -0.0014(6)
C2 0.0151(8) 0.0225(9) 0.0156(8) 0.0020(6) 0.0048(6) -0.0009(6)
C3 0.0213(8) 0.0228(9) 0.0162(8) -0.0037(7) 0.0071(7) -0.0061(7)
C4 0.0215(8) 0.0180(8) 0.0218(8) -0.0074(7) 0.0114(7) -0.0039(7)
C5 0.0145(7) 0.0137(8) 0.0209(8) -0.0033(6) 0.0071(6) -0.0013(6)
C6 0.0137(8) 0.0170(8) 0.0190(8) 0.0007(6) 0.0043(6) 0.0011(6)
C7 0.0156(8) 0.0251(9) 0.0229(8) -0.0012(7) 0.0074(7) 0.0042(7)
C8 0.0137(8) 0.0321(11) 0.0230(9) 0.0023(7) 0.0067(7) -0.0003(7)
C9 0.0155(8) 0.0271(10) 0.0186(8) 0.0010(7) 0.0042(6) -0.0060(7)
C10 0.0168(8) 0.0199(8) 0.0140(7) 0.0007(6) 0.0047(6) -0.0026(6)
C11 0.0217(8) 0.0169(8) 0.0166(8) -0.0043(6) 0.0114(7) -0.0033(6)
C12 0.0319(10) 0.0146(8) 0.0272(9) -0.0063(7) 0.0173(8) -0.0069(7)
C13 0.0396(11) 0.0128(8) 0.0325(10) 0.0003(7) 0.0199(9) -0.0008(8)
C14 0.0293(10) 0.0162(8) 0.0251(9) 0.0034(7) 0.0141(8) 0.0063(7)
C15 0.0215(8) 0.0137(8) 0.0171(8) -0.0012(6) 0.0111(7) 0.0017(6)
C21 0.0201(9) 0.0198(9) 0.0166(8) 0.0005(6) 0.0071(7) -0.0002(6)
O21 0.0198(7) 0.0364(8) 0.0314(7) 0.0012(6) 0.0152(6) -0.0022(6)
C31 0.0166(8) 0.0177(8) 0.0201(9) 0.0023(7) 0.0093(7) -0.0011(6)
O31 0.0258(7) 0.0325(7) 0.0148(6) -0.0002(5) 0.0081(5) -0.0030(6)
C41 0.0157(8) 0.0208(9) 0.0203(8) 0.0013(7) 0.0027(6) -0.0027(7)
O41 0.0322(7) 0.0172(7) 0.0366(8) 0.0079(6) 0.0043(6) -0.0051(6)
O51 0.0299(11) 0.0270(11) 0.0287(11) 0.000 0.0039(8) 0.000
S51 0.0164(13) 0.0223(9) 0.0292(13) 0.0013(8) 0.0029(10) 0.0006(7)
C51 0.089(15) 0.077(16) 0.117(15) -0.067(14) 0.073(14) -0.043(11)
C52 0.024(4) 0.018(6) 0.074(9) 0.017(6) 0.015(5) -0.002(4)
S51' 0.0245(15) 0.0262(11) 0.0432(16) 0.0046(10) 0.0054(11) -0.0033(8)
C51' 0.042(6) 0.034(6) 0.033(5) 0.012(4) 0.002(4) -0.012(5)
C52' 0.062(6) 0.028(4) 0.041(3) 0.004(3) 0.022(3) -0.002(4)

loop_
_atom_type_symbol
_atom_type_description
_atom_type_scat_dispersion_real
_atom_type_scat_dispersion_imag
_atom_type_scat_source
C C 0.0181 0.0091 'International Tables Vol C Tables 4.2.6.8 and 6.1.1.4'
H H 0.0000 0.0000 'International Tables Vol C Tables 4.2.6.8 and 6.1.1.4'
Mo Mo -0.0483 2.7339 'International Tables Vol C Tables 4.2.6.8 and 6.1.1.4'
N N 0.0311 0.0180 'International Tables Vol C Tables 4.2.6.8 and 6.1.1.4'
O O 0.0492 0.0322 'International Tables Vol C Tables 4.2.6.8 and 6.1.1.4'
S S 0.3331 0.5567 'International Tables Vol C Tables 4.2.6.8 and 6.1.1.4'

loop_
_geom_angle_atom_site_label_1
_geom_angle_atom_site_label_2
_geom_angle_atom_site_label_3
_geom_angle
_geom_angle_site_symmetry_1
_geom_angle_site_symmetry_3
_geom_angle_publ_flag
N1 Mo1 N2 80.93(5) . . ?
N1 Mo1 N3 80.90(5) . . ?
N3 Mo1 N2 80.92(5) . . ?
C21 Mo1 N1 96.47(6) . . ?
C21 Mo1 N2 177.30(6) . . ?
C21 Mo1 N3 99.43(6) . . ?
C21 Mo1 C31 86.06(7) . . ?
C31 Mo1 N1 176.57(6) . . ?
C31 Mo1 N2 96.57(6) . . ?
C31 Mo1 N3 96.41(6) . . ?
C41 Mo1 N1 96.15(6) . . ?
C41 Mo1 N2 98.09(6) . . ?
C41 Mo1 N3 177.00(6) . . ?
C41 Mo1 C21 81.43(7) . . ?
C41 Mo1 C31 86.51(8) . . ?
C6 S1 C5 103.61(8) . . ?
C10 S2 C11 101.59(8) . . ?
C1 S3 C15 101.09(8) . . ?
C1 N1 Mo1 121.21(11) . . ?
C1 N1 C5 116.21(14) . . ?
C5 N1 Mo1 122.32(11) . . ?
C6 N2 Mo1 122.13(11) . . ?
C10 N2 Mo1 121.77(11) . . ?
C10 N2 C6 116.04(15) . . ?
C11 N3 Mo1 122.19(12) . . ?
C11 N3 C15 116.47(15) . . ?
C15 N3 Mo1 121.29(11) . . ?
N1 C1 S3 119.08(13) . . ?
N1 C1 C2 123.44(16) . . ?
C2 C1 S3 117.34(13) . . ?
C1 C2 H2 120.6 . . ?
C3 C2 C1 118.89(16) . . ?
C3 C2 H2 120.6 . . ?
C2 C3 H3 120.6 . . ?
C2 C3 C4 118.72(16) . . ?
C4 C3 H3 120.6 . . ?
C3 C4 H4 120.7 . . ?
C3 C4 C5 118.64(16) . . ?
C5 C4 H4 120.7 . . ?
N1 C5 S1 119.69(13) . . ?
N1 C5 C4 123.60(16) . . ?
C4 C5 S1 116.52(13) . . ?
N2 C6 S1 119.96(13) . . ?
N2 C6 C7 123.82(16) . . ?
C7 C6 S1 116.10(14) . . ?
C6 C7 H7 120.7 . . ?
C8 C7 C6 118.56(17) . . ?
C8 C7 H7 120.7 . . ?
C7 C8 H8 120.7 . . ?
C7 C8 C9 118.69(17) . . ?
C9 C8 H8 120.7 . . ?
C8 C9 H9 120.6 . . ?
C8 C9 C10 118.83(17) . . ?
C10 C9 H9 120.6 . . ?
N2 C10 S2 119.24(13) . . ?
N2 C10 C9 123.62(17) . . ?
C9 C10 S2 117.07(14) . . ?
N3 C11 S2 119.10(13) . . ?
N3 C11 C12 123.42(17) . . ?
C12 C11 S2 117.44(14) . . ?
C11 C12 H12 120.6 . . ?
C13 C12 C11 118.72(18) . . ?
C13 C12 H12 120.6 . . ?
C12 C13 H13 120.5 . . ?
C12 C13 C14 118.95(18) . . ?
C14 C13 H13 120.5 . . ?
C13 C14 H14 120.7 . . ?
C13 C14 C15 118.67(18) . . ?
C15 C14 H14 120.7 . . ?
N3 C15 S3 119.20(13) . . ?
N3 C15 C14 123.48(17) . . ?
C14 C15 S3 117.22(14) . . ?
O21 C21 Mo1 174.67(16) . . ?
O31 C31 Mo1 178.56(16) . . ?
O41 C41 Mo1 175.29(17) . . ?
O51 S51 C51 102.9(12) . . ?
O51 S51 C52 104.0(7) . . ?
C52 S51 C51 94.8(8) . . ?
S51 C51 H51A 109.5 . . ?
S51 C51 H51B 109.5 . . ?
S51 C51 H51C 109.5 . . ?
H51A C51 H51B 109.5 . . ?
H51A C51 H51C 109.5 . . ?
H51B C51 H51C 109.5 . . ?
S51 C52 H52A 109.5 . . ?
S51 C52 H52B 109.5 . . ?
S51 C52 H52C 109.5 . . ?
H52A C52 H52B 109.5 . . ?
H52A C52 H52C 109.5 . . ?
H52B C52 H52C 109.5 . . ?
O51 S51' C51' 108.7(5) . . ?
O51 S51' C52' 105.2(4) . . ?
C52' S51' C51' 97.6(5) . . ?
S51' C51' H51D 109.5 . . ?
S51' C51' H51E 109.5 . . ?
S51' C51' H51F 109.5 . . ?
H51D C51' H51E 109.5 . . ?
H51D C51' H51F 109.5 . . ?
H51E C51' H51F 109.5 . . ?
S51' C52' H52D 109.5 . . ?
S51' C52' H52E 109.5 . . ?
S51' C52' H52F 109.5 . . ?
H52D C52' H52E 109.5 . . ?
H52D C52' H52F 109.5 . . ?
H52E C52' H52F 109.5 . . ?

loop_
_geom_bond_atom_site_label_1
_geom_bond_atom_site_label_2
_geom_bond_distance
_geom_bond_site_symmetry_2
_geom_bond_publ_flag
Mo1 N1 2.2736(14) . ?
Mo1 N2 2.2826(14) . ?
Mo1 N3 2.2760(14) . ?
Mo1 C21 1.9471(19) . ?
Mo1 C31 1.9470(18) . ?
Mo1 C41 1.9381(19) . ?
S1 C5 1.7719(18) . ?
S1 C6 1.7711(18) . ?
S2 C10 1.7770(18) . ?
S2 C11 1.7777(19) . ?
S3 C1 1.7700(17) . ?
S3 C15 1.7731(18) . ?
N1 C1 1.350(2) . ?
N1 C5 1.352(2) . ?
N2 C6 1.349(2) . ?
N2 C10 1.346(2) . ?
N3 C11 1.346(2) . ?
N3 C15 1.350(2) . ?
C1 C2 1.392(2) . ?
C2 H2 0.9300 . ?
C2 C3 1.383(3) . ?
C3 H3 0.9300 . ?
C3 C4 1.386(3) . ?
C4 H4 0.9300 . ?
C4 C5 1.390(2) . ?
C6 C7 1.392(2) . ?
C7 H7 0.9300 . ?
C7 C8 1.382(3) . ?
C8 H8 0.9300 . ?
C8 C9 1.384(3) . ?
C9 H9 0.9300 . ?
C9 C10 1.391(2) . ?
C11 C12 1.392(3) . ?
C12 H12 0.9300 . ?
C12 C13 1.380(3) . ?
C13 H13 0.9300 . ?
C13 C14 1.382(3) . ?
C14 H14 0.9300 . ?
C14 C15 1.389(2) . ?
C21 O21 1.164(2) . ?
C31 O31 1.168(2) . ?
C41 O41 1.168(2) . ?
O51 S51 1.459(3) . ?
O51 S51' 1.533(3) . ?
S51 C51 1.840(18) . ?
S51 C52 1.773(14) . ?
C51 H51A 0.9600 . ?
C51 H51B 0.9600 . ?
C51 H51C 0.9600 . ?
C52 H52A 0.9600 . ?
C52 H52B 0.9600 . ?
C52 H52C 0.9600 . ?
S51' C51' 1.800(11) . ?
S51' C52' 1.785(10) . ?
C51' H51D 0.9600 . ?
C51' H51E 0.9600 . ?
C51' H51F 0.9600 . ?
C52' H52D 0.9600 . ?
C52' H52E 0.9600 . ?
C52' H52F 0.9600 . ?
